data_4070764
loop_
_publ_author_name
'Heiden, Zachariah M.'
'Gorecki, Bradford J.'
'Rauchfuss, Thomas B.'

_publ_contact_author
; 
Zachariah M. Heiden 
University of Illinois 
School of Chemical Sciences, Box 80-6 
600 South Mathews Avenue 
Urbana, Illinois  61801 
USA 

Thomas B. Rauchfuss 
University of Illinois 
School of Chemical Sciences 
600 South Mathews Avenue 
Urbana, Illinois  61801 
USA 

Scott R. Wilson 
University of Illinois 
School of Chemical Sciences, Box 59-1 
505 South Mathews Avenue 
Urbana, Illinois  61801 
USA 
;
_publ_section_title
;
 Lewis Base Adducts Derived from Transfer Hydrogenation Catalysts: Scope
 and Selectivity
;
_journal_issue 7
_journal_name_full Organometallics
_journal_page_first 1542
_journal_paper_doi 10.1021/om700996m
_journal_volume 27
_journal_year 2008
_chemical_formula_moiety 'C32 H36 Ir N2 O3 S, B F4'
_chemical_formula_sum 'C32 H36 B F4 Ir N2 O3 S'
_chemical_formula_weight 807.70
_chemical_name_systematic
; 
? 
;
_space_group_IT_number 61
_symmetry_cell_setting orthorhombic
_symmetry_space_group_name_Hall '-P 2ac 2ab'
_symmetry_space_group_name_H-M 'P b c a'
_atom_sites_solution_hydrogens geom
_atom_sites_solution_primary direct
_atom_sites_solution_secondary difmap
_audit_creation_method SHELXL-97
_audit_update_record
; 
2006-09-19   text and data added, zmh 
;
_cell_angle_alpha 90.00
_cell_angle_beta 90.00
_cell_angle_gamma 90.00
_cell_formula_units_Z 8
_cell_length_a 13.4004(3)
_cell_length_b 16.9251(3)
_cell_length_c 28.4950(6)
_cell_measurement_reflns_used 9109
_cell_measurement_temperature 297(2)
_cell_measurement_theta_max 29.34
_cell_measurement_theta_min 2.41
_cell_volume 6462.8(2)
_computing_cell_refinement 'SAINT V6.22 (Bruker, 2001)'
_computing_data_collection 'APEX2 V1.0-27 (Bruker, 2004)'
_computing_data_reduction 'SAINT V6.22 (Bruker, 2001)'
_computing_molecular_graphics 'SHELXTL V6.12 (Bruker, 2001)'
_computing_publication_material 'XCIF (Bruker, 2001)'
_computing_structure_refinement 'SHELXTL V6.12 (Bruker, 2001)'
_computing_structure_solution 'SHELXTL V6.12 (Bruker, 2001)'
_diffrn_ambient_temperature 297(2)
_diffrn_measured_fraction_theta_full 0.998
_diffrn_measured_fraction_theta_max 0.998
_diffrn_measurement_device 'Bruker Kappa/ApexII CCD'
_diffrn_measurement_method 'profile data from \f and \w scans'
_diffrn_radiation_monochromator graphite
_diffrn_radiation_source 'fine-focus sealed tube'
_diffrn_radiation_type MoK\a
_diffrn_radiation_wavelength 0.71073
_diffrn_radiation_wavelength_id ga40las
_diffrn_reflns_av_R_equivalents 0.0340
_diffrn_reflns_av_sigmaI/netI 0.0190
_diffrn_reflns_limit_h_max 19
_diffrn_reflns_limit_h_min -20
_diffrn_reflns_limit_k_max 25
_diffrn_reflns_limit_k_min -25
_diffrn_reflns_limit_l_max 42
_diffrn_reflns_limit_l_min -42
_diffrn_reflns_number 151451
_diffrn_reflns_theta_full 32.15
_diffrn_reflns_theta_max 32.15
_diffrn_reflns_theta_min 2.07
_exptl_absorpt_coefficient_mu 4.255
_exptl_absorpt_correction_T_max 0.5501
_exptl_absorpt_correction_T_min 0.3752
_exptl_absorpt_correction_type integration
_exptl_absorpt_process_details 'SHELXTL/XPREP (Bruker, 2001)'
_exptl_crystal_colour colourless
_exptl_crystal_density_diffrn 1.660
_exptl_crystal_density_method 'not measured'
_exptl_crystal_description prism
_exptl_crystal_F_000 3200
_exptl_crystal_id ga40las
_exptl_crystal_preparation
; 
The data crystal was mounted using epoxy to a 0.3 mm cryo-loop 
(Hampton Research) with the (-1 -3 3) scattering planes roughly 
normal to the spindle axis. 
;
_exptl_crystal_size_max 0.34
_exptl_crystal_size_mid 0.28
_exptl_crystal_size_min 0.22
_refine_diff_density_max 1.150
_refine_diff_density_min -1.279
_refine_diff_density_rms 0.077
_refine_ls_extinction_coef 0.000132(17)
_refine_ls_extinction_expression Fc^*^=kFc[1+0.001xFc^2^\l^3^/sin(2\q)]^-1/4^
_refine_ls_extinction_method SHELXL
_refine_ls_goodness_of_fit_ref 1.058
_refine_ls_hydrogen_treatment mixed
_refine_ls_matrix_type full
_refine_ls_number_parameters 410
_refine_ls_number_reflns 11340
_refine_ls_number_restraints 0
_refine_ls_restrained_S_all 1.058
_refine_ls_R_factor_all 0.0563
_refine_ls_R_factor_gt 0.0281
_refine_ls_shift/su_max 0.003
_refine_ls_shift/su_mean 0.000
_refine_ls_structure_factor_coef Fsqd
_refine_ls_weighting_details 'calc w=1/[\s^2^(Fo^2^)+(0.0187P)^2^+7.1353P] where P=(Fo^2^+2Fc^2^)/3'
_refine_ls_weighting_scheme calc
_refine_ls_wR_factor_gt 0.0549
_refine_ls_wR_factor_ref 0.0657
_reflns_number_gt 7654
_reflns_number_total 11340
_reflns_threshold_expression >2sigma(I)
_cod_data_source_file om700996m-file003.cif
_cod_data_source_block ga40las
_cod_depositor_comments
;
The following automatic conversions were performed:

'_symmetry_cell_setting' value 'Orthorhombic' changed to
'orthorhombic' according to
/home/saulius/struct/CIF-dictionaries/cif_core.dic dictionary named
'cif_core.dic' version 2.4.1 from 2010-06-29.

Automatic conversion script
Id: cif_fix_values 1715 2011-07-08 13:25:40Z adriana 
;
_cod_original_sg_symbol_Hall '-P 2ac 2ab '
_cod_original_sg_symbol_H-M 'P b c a '
_cod_database_code 4070764

loop_
_symmetry_equiv_pos_as_xyz
'x, y, z'
'-x+1/2, -y, z+1/2'
'-x, y+1/2, -z+1/2'
'x+1/2, -y+1/2, -z'
'-x, -y, -z'
'x-1/2, y, -z-1/2'
'x, -y-1/2, z-1/2'
'-x-1/2, y-1/2, z'

loop_
_atom_site_label
_atom_site_type_symbol
_atom_site_fract_x
_atom_site_fract_y
_atom_site_fract_z
_atom_site_U_iso_or_equiv
_atom_site_adp_type
_atom_site_occupancy
_atom_site_symmetry_multiplicity
_atom_site_calc_flag
_atom_site_refinement_flags
C1 C 0.3333(2) 0.26206(16) 0.10229(12) 0.0530(7) Uani 1 1 d .
C2 C 0.2663(2) 0.20226(17) 0.11826(10) 0.0483(7) Uani 1 1 d .
C3 C 0.2615(2) 0.14200(16) 0.08288(11) 0.0473(6) Uani 1 1 d .
C4 C 0.3223(2) 0.16712(17) 0.04394(11) 0.0516(7) Uani 1 1 d .
C5 C 0.3667(2) 0.24069(17) 0.05579(12) 0.0547(7) Uani 1 1 d .
C6 C 0.3551(3) 0.33871(18) 0.12668(16) 0.0750(11) Uani 1 1 d .
H6A H 0.3075 0.3778 0.1170 0.113 Uiso 1 1 calc R
H6B H 0.4211 0.3560 0.1186 0.113 Uiso 1 1 calc R
H6C H 0.3507 0.3313 0.1600 0.113 Uiso 1 1 calc R
C7 C 0.2120(2) 0.2017(2) 0.16387(11) 0.0589(8) Uani 1 1 d .
H7A H 0.1438 0.2171 0.1589 0.088 Uiso 1 1 calc R
H7B H 0.2432 0.2381 0.1851 0.088 Uiso 1 1 calc R
H7C H 0.2138 0.1495 0.1770 0.088 Uiso 1 1 calc R
C8 C 0.1936(2) 0.07190(19) 0.08317(13) 0.0621(8) Uani 1 1 d .
H8A H 0.1300 0.0865 0.0703 0.093 Uiso 1 1 calc R
H8B H 0.1848 0.0538 0.1148 0.093 Uiso 1 1 calc R
H8C H 0.2223 0.0304 0.0646 0.093 Uiso 1 1 calc R
C9 C 0.3309(3) 0.1265(2) -0.00238(12) 0.0697(10) Uani 1 1 d .
H9A H 0.2822 0.1476 -0.0236 0.105 Uiso 1 1 calc R
H9B H 0.3196 0.0709 0.0017 0.105 Uiso 1 1 calc R
H9C H 0.3965 0.1348 -0.0149 0.105 Uiso 1 1 calc R
C10 C 0.4308(3) 0.2905(2) 0.02420(15) 0.0778(11) Uani 1 1 d .
H10A H 0.3891 0.3212 0.0038 0.117 Uiso 1 1 calc R
H10B H 0.4731 0.2568 0.0058 0.117 Uiso 1 1 calc R
H10C H 0.4713 0.3251 0.0429 0.117 Uiso 1 1 calc R
C11 C 0.45040(19) 0.01039(15) 0.17330(10) 0.0398(6) Uani 1 1 d .
H11A H 0.5199 0.0085 0.1839 0.048 Uiso 1 1 calc R
C12 C 0.44468(19) -0.02186(14) 0.12285(10) 0.0386(5) Uani 1 1 d .
H12A H 0.3745 -0.0329 0.1158 0.046 Uiso 1 1 calc R
C13 C 0.3873(2) -0.04227(15) 0.20501(9) 0.0399(5) Uani 1 1 d .
C14 C 0.2853(2) -0.03028(18) 0.20947(11) 0.0525(7) Uani 1 1 d .
H14A H 0.2555 0.0121 0.1942 0.063 Uiso 1 1 calc R
C15 C 0.2275(3) -0.0806(2) 0.23637(12) 0.0637(9) Uani 1 1 d .
H15A H 0.1592 -0.0719 0.2389 0.076 Uiso 1 1 calc R
C16 C 0.2706(3) -0.14332(19) 0.25936(12) 0.0644(9) Uani 1 1 d .
H16A H 0.2315 -0.1769 0.2776 0.077 Uiso 1 1 calc R
C17 C 0.3712(3) -0.15624(19) 0.25538(12) 0.0651(9) Uani 1 1 d .
H17A H 0.4006 -0.1987 0.2708 0.078 Uiso 1 1 calc R
C18 C 0.4295(2) -0.10579(18) 0.22817(11) 0.0532(7) Uani 1 1 d .
H18A H 0.4977 -0.1150 0.2255 0.064 Uiso 1 1 calc R
C19 C 0.5025(2) -0.09837(16) 0.11758(10) 0.0465(6) Uani 1 1 d .
C20 C 0.6040(3) -0.1013(2) 0.12838(12) 0.0643(9) Uani 1 1 d .
H20A H 0.6368 -0.0559 0.1385 0.077 Uiso 1 1 calc R
C21 C 0.6560(4) -0.1718(3) 0.12412(14) 0.0861(14) Uani 1 1 d .
H21A H 0.7237 -0.1734 0.1313 0.103 Uiso 1 1 calc R
C22 C 0.6088(5) -0.2389(3) 0.10953(16) 0.1010(19) Uani 1 1 d .
H22A H 0.6441 -0.2860 0.1069 0.121 Uiso 1 1 calc R
C23 C 0.5096(4) -0.2367(2) 0.09879(16) 0.0918(16) Uani 1 1 d .
H23A H 0.4774 -0.2825 0.0890 0.110 Uiso 1 1 calc R
C24 C 0.4560(3) -0.16615(18) 0.10231(12) 0.0638(9) Uani 1 1 d .
H24A H 0.3887 -0.1650 0.0943 0.077 Uiso 1 1 calc R
C25 C 0.4417(2) 0.10378(17) 0.26741(11) 0.0498(7) Uani 1 1 d .
C26 C 0.3475(2) 0.1127(2) 0.28702(12) 0.0599(8) Uani 1 1 d .
H26A H 0.2992 0.1429 0.2718 0.072 Uiso 1 1 calc R
C27 C 0.3260(3) 0.0766(2) 0.32922(13) 0.0693(10) Uani 1 1 d .
H27A H 0.2629 0.0830 0.3423 0.083 Uiso 1 1 calc R
C28 C 0.3959(3) 0.0311(2) 0.35257(13) 0.0671(9) Uani 1 1 d .
C29 C 0.4892(3) 0.0235(2) 0.33231(13) 0.0678(10) Uani 1 1 d .
H29A H 0.5375 -0.0068 0.3474 0.081 Uiso 1 1 calc R
C30 C 0.5124(2) 0.0594(2) 0.29048(12) 0.0614(8) Uani 1 1 d .
H30A H 0.5759 0.0538 0.2778 0.074 Uiso 1 1 calc R
C31 C 0.3733(4) -0.0086(3) 0.39883(16) 0.1042(16) Uani 1 1 d .
H31A H 0.3277 0.0235 0.4165 0.156 Uiso 1 1 calc R
H31B H 0.4340 -0.0151 0.4163 0.156 Uiso 1 1 calc R
H31C H 0.3437 -0.0594 0.3931 0.156 Uiso 1 1 calc R
C32 C 0.5451(3) 0.1996(2) 0.11334(13) 0.0599(8) Uani 1 1 d .
Ir1 Ir 0.417999(8) 0.151276(6) 0.106764(4) 0.04165(4) Uani 1 1 d .
N1 N 0.41600(16) 0.09460(12) 0.17326(8) 0.0400(5) Uani 1 1 d .
N2 N 0.47998(19) 0.03954(14) 0.08948(9) 0.0446(5) Uani 1 1 d .
H2A H 0.544(3) 0.044(2) 0.0891(12) 0.067 Uiso 1 1 d .
H2B H 0.466(3) 0.025(2) 0.0635(13) 0.067 Uiso 1 1 d .
O1 O 0.6141(2) 0.23799(18) 0.11473(11) 0.0912(9) Uani 1 1 d .
O2 O 0.57942(15) 0.14274(14) 0.20888(9) 0.0649(6) Uani 1 1 d .
O3 O 0.42872(17) 0.22513(12) 0.21204(9) 0.0628(6) Uani 1 1 d .
S1 S 0.47216(5) 0.14759(4) 0.21324(3) 0.04991(17) Uani 1 1 d .
B1 B 0.6647(4) 0.1075(3) 0.00947(18) 0.0740(12) Uani 1 1 d .
F1 F 0.67786(18) 0.08795(16) 0.05599(9) 0.0966(7) Uani 1 1 d .
F2 F 0.7409(2) 0.08194(18) -0.01728(13) 0.1475(14) Uani 1 1 d .
F3 F 0.5789(2) 0.06890(17) -0.00515(10) 0.1084(9) Uani 1 1 d .
F4 F 0.6547(2) 0.18711(15) 0.00444(11) 0.1208(10) Uani 1 1 d .

loop_
_atom_site_aniso_label
_atom_site_aniso_U_11
_atom_site_aniso_U_22
_atom_site_aniso_U_33
_atom_site_aniso_U_23
_atom_site_aniso_U_13
_atom_site_aniso_U_12
C1 0.0549(17) 0.0342(13) 0.070(2) -0.0030(13) 0.0000(15) 0.0094(12)
C2 0.0457(16) 0.0415(14) 0.0577(17) -0.0003(12) -0.0024(13) 0.0135(12)
C3 0.0426(15) 0.0436(15) 0.0557(16) -0.0013(13) -0.0022(13) 0.0071(12)
C4 0.0517(17) 0.0479(16) 0.0552(18) 0.0029(13) -0.0002(14) 0.0099(13)
C5 0.0557(18) 0.0422(15) 0.066(2) 0.0079(14) 0.0037(15) 0.0089(13)
C6 0.085(3) 0.0398(17) 0.100(3) -0.0150(17) -0.003(2) 0.0123(17)
C7 0.0515(17) 0.065(2) 0.0599(19) -0.0033(16) 0.0059(15) 0.0181(15)
C8 0.0496(18) 0.0583(19) 0.078(2) -0.0043(17) -0.0005(17) -0.0068(15)
C9 0.084(3) 0.071(2) 0.0535(19) -0.0019(17) 0.0021(18) 0.010(2)
C10 0.087(3) 0.054(2) 0.092(3) 0.0219(19) 0.019(2) 0.0031(19)
C11 0.0330(12) 0.0369(12) 0.0496(15) -0.0062(11) -0.0027(11) 0.0028(10)
C12 0.0358(12) 0.0327(11) 0.0474(14) -0.0037(10) 0.0027(11) 0.0012(10)
C13 0.0429(13) 0.0368(12) 0.0401(14) -0.0067(11) -0.0031(11) 0.0015(11)
C14 0.0465(16) 0.0512(16) 0.0599(18) 0.0058(14) 0.0067(14) 0.0071(13)
C15 0.055(2) 0.065(2) 0.071(2) 0.0039(17) 0.0198(17) 0.0011(16)
C16 0.083(3) 0.0561(19) 0.0538(19) 0.0019(15) 0.0138(18) -0.0073(18)
C17 0.087(3) 0.0507(18) 0.058(2) 0.0091(16) -0.0099(18) 0.0021(18)
C18 0.0513(17) 0.0491(16) 0.0592(18) -0.0007(14) -0.0082(14) 0.0053(13)
C19 0.0580(17) 0.0386(13) 0.0429(15) 0.0007(11) 0.0086(13) 0.0100(13)
C20 0.064(2) 0.069(2) 0.060(2) -0.0093(17) 0.0004(16) 0.0273(17)
C21 0.096(3) 0.100(3) 0.062(2) 0.010(2) 0.014(2) 0.063(3)
C22 0.156(5) 0.059(2) 0.088(3) 0.026(2) 0.056(3) 0.056(3)
C23 0.142(4) 0.0349(16) 0.098(3) 0.0005(18) 0.057(3) -0.001(2)
C24 0.078(2) 0.0397(15) 0.073(2) -0.0033(14) 0.0290(19) -0.0050(15)
C25 0.0489(16) 0.0476(15) 0.0529(17) -0.0178(13) -0.0117(13) 0.0078(12)
C26 0.0524(18) 0.065(2) 0.063(2) -0.0105(17) -0.0063(16) 0.0185(15)
C27 0.062(2) 0.080(2) 0.067(2) -0.0135(19) 0.0018(18) 0.0124(18)
C28 0.073(2) 0.067(2) 0.061(2) -0.0109(18) -0.0108(18) 0.0000(18)
C29 0.065(2) 0.066(2) 0.072(2) -0.0079(18) -0.0248(19) 0.0118(17)
C30 0.0490(17) 0.069(2) 0.066(2) -0.0140(18) -0.0120(16) 0.0106(16)
C31 0.108(4) 0.119(4) 0.086(3) 0.016(3) 0.001(3) 0.006(3)
C32 0.0531(18) 0.0486(17) 0.078(2) -0.0049(16) 0.0063(17) -0.0042(15)
Ir1 0.03844(5) 0.03185(5) 0.05467(7) -0.00275(5) 0.00372(5) 0.00164(4)
N1 0.0373(11) 0.0358(10) 0.0468(12) -0.0071(9) -0.0020(10) 0.0022(9)
N2 0.0420(12) 0.0392(12) 0.0525(14) -0.0015(11) 0.0080(11) 0.0044(10)
O1 0.0685(16) 0.0830(19) 0.122(3) -0.0099(17) 0.0089(16) -0.0353(15)
O2 0.0428(11) 0.0686(15) 0.0832(16) -0.0158(12) -0.0069(11) -0.0080(10)
O3 0.0719(15) 0.0413(11) 0.0752(15) -0.0156(10) -0.0115(12) 0.0065(10)
S1 0.0441(4) 0.0436(4) 0.0620(4) -0.0148(3) -0.0072(3) 0.0016(3)
B1 0.075(3) 0.061(3) 0.085(3) -0.005(2) 0.018(3) -0.008(2)
F1 0.0714(15) 0.122(2) 0.0969(18) 0.0085(15) -0.0038(13) 0.0033(14)
F2 0.142(3) 0.109(2) 0.192(3) -0.034(2) 0.105(3) -0.0118(19)
F3 0.107(2) 0.115(2) 0.1026(19) 0.0125(17) -0.0110(16) -0.0386(16)
F4 0.158(3) 0.0677(16) 0.137(2) -0.0054(16) 0.002(2) -0.0008(17)

loop_
_atom_type_symbol
_atom_type_description
_atom_type_scat_dispersion_real
_atom_type_scat_dispersion_imag
_atom_type_scat_source
C C 0.0033 0.0016 'International Tables Vol C Tables 4.2.6.8 and 6.1.1.4'
H H 0.0000 0.0000 'International Tables Vol C Tables 4.2.6.8 and 6.1.1.4'
B B 0.0013 0.0007 'International Tables Vol C Tables 4.2.6.8 and 6.1.1.4'
N N 0.0061 0.0033 'International Tables Vol C Tables 4.2.6.8 and 6.1.1.4'
O O 0.0106 0.0060 'International Tables Vol C Tables 4.2.6.8 and 6.1.1.4'
F F 0.0171 0.0103 'International Tables Vol C Tables 4.2.6.8 and 6.1.1.4'
S S 0.1246 0.1234 'International Tables Vol C Tables 4.2.6.8 and 6.1.1.4'
Ir Ir -1.4442 7.9887 'International Tables Vol C Tables 4.2.6.8 and 6.1.1.4'

loop_
_exptl_crystal_face_index_h
_exptl_crystal_face_index_k
_exptl_crystal_face_index_l
_exptl_crystal_face_perp_dist
-2.00 1.00 2.00 0.1300
2.00 -2.00 -1.00 0.1100
1.00 2.00 2.00 0.1100
-1.00 -2.00 -2.00 0.0900
-1.00 1.00 1.00 0.1300
0.00 -1.00 1.00 0.1600
0.00 1.00 -1.00 0.1700
-2.00 -1.00 4.00 0.1000
1.00 1.00 -2.00 0.1500
-1.00 0.00 -4.00 0.1600
1.00 0.00 4.00 0.1300
0.00 0.00 -1.00 0.1000
1.00 -1.00 -4.00 0.1200
0.00 0.00 1.00 0.0900
1.00 3.00 -1.00 0.1500
-1.00 -3.00 2.00 0.1400
2.00 -2.00 3.00 0.1300
1.00 0.00 0.00 0.1400
4.00 -3.00 -2.00 0.1200
-1.00 0.00 3.00 0.0900

loop_
_geom_angle_atom_site_label_1
_geom_angle_atom_site_label_2
_geom_angle_atom_site_label_3
_geom_angle
C2 C1 C5 108.1(3)
C2 C1 C6 126.0(3)
C5 C1 C6 125.5(3)
C2 C1 Ir1 72.62(15)
C5 C1 Ir1 71.28(16)
C6 C1 Ir1 127.6(2)
C1 C2 C3 107.9(3)
C1 C2 C7 126.2(3)
C3 C2 C7 125.9(3)
C1 C2 Ir1 69.79(16)
C3 C2 Ir1 70.31(16)
C7 C2 Ir1 124.8(2)
C2 C3 C4 107.8(3)
C2 C3 C8 125.9(3)
C4 C3 C8 125.6(3)
C2 C3 Ir1 72.00(16)
C4 C3 Ir1 71.32(17)
C8 C3 Ir1 129.2(2)
C5 C4 C3 108.2(3)
C5 C4 C9 125.5(3)
C3 C4 C9 126.1(3)
C5 C4 Ir1 70.84(18)
C3 C4 Ir1 70.72(17)
C9 C4 Ir1 127.8(2)
C4 C5 C1 107.9(3)
C4 C5 C10 126.0(3)
C1 C5 C10 125.9(3)
C4 C5 Ir1 71.71(17)
C1 C5 Ir1 70.41(17)
C10 C5 Ir1 126.9(2)
C1 C6 H6A 109.5
C1 C6 H6B 109.5
H6A C6 H6B 109.5
C1 C6 H6C 109.5
H6A C6 H6C 109.5
H6B C6 H6C 109.5
C2 C7 H7A 109.5
C2 C7 H7B 109.5
H7A C7 H7B 109.5
C2 C7 H7C 109.5
H7A C7 H7C 109.5
H7B C7 H7C 109.5
C3 C8 H8A 109.5
C3 C8 H8B 109.5
H8A C8 H8B 109.5
C3 C8 H8C 109.5
H8A C8 H8C 109.5
H8B C8 H8C 109.5
C4 C9 H9A 109.5
C4 C9 H9B 109.5
H9A C9 H9B 109.5
C4 C9 H9C 109.5
H9A C9 H9C 109.5
H9B C9 H9C 109.5
C5 C10 H10A 109.5
C5 C10 H10B 109.5
H10A C10 H10B 109.5
C5 C10 H10C 109.5
H10A C10 H10C 109.5
H10B C10 H10C 109.5
N1 C11 C13 112.7(2)
N1 C11 C12 108.7(2)
C13 C11 C12 108.6(2)
N1 C11 H11A 108.9
C13 C11 H11A 108.9
C12 C11 H11A 108.9
N2 C12 C19 111.8(2)
N2 C12 C11 109.5(2)
C19 C12 C11 111.7(2)
N2 C12 H12A 107.9
C19 C12 H12A 107.9
C11 C12 H12A 107.9
C18 C13 C14 118.2(3)
C18 C13 C11 120.7(3)
C14 C13 C11 121.0(2)
C15 C14 C13 120.8(3)
C15 C14 H14A 119.6
C13 C14 H14A 119.6
C16 C15 C14 120.3(3)
C16 C15 H15A 119.8
C14 C15 H15A 119.8
C17 C16 C15 119.8(3)
C17 C16 H16A 120.1
C15 C16 H16A 120.1
C16 C17 C18 120.0(3)
C16 C17 H17A 120.0
C18 C17 H17A 120.0
C13 C18 C17 120.9(3)
C13 C18 H18A 119.6
C17 C18 H18A 119.6
C24 C19 C20 118.8(3)
C24 C19 C12 120.8(3)
C20 C19 C12 120.4(3)
C21 C20 C19 120.0(4)
C21 C20 H20A 120.0
C19 C20 H20A 120.0
C22 C21 C20 120.7(4)
C22 C21 H21A 119.7
C20 C21 H21A 119.7
C23 C22 C21 119.8(4)
C23 C22 H22A 120.1
C21 C22 H22A 120.1
C22 C23 C24 120.6(4)
C22 C23 H23A 119.7
C24 C23 H23A 119.7
C19 C24 C23 120.1(4)
C19 C24 H24A 119.9
C23 C24 H24A 119.9
C30 C25 C26 119.5(3)
C30 C25 S1 119.3(3)
C26 C25 S1 121.2(2)
C27 C26 C25 119.5(3)
C27 C26 H26A 120.3
C25 C26 H26A 120.3
C26 C27 C28 121.7(4)
C26 C27 H27A 119.2
C28 C27 H27A 119.2
C27 C28 C29 117.6(4)
C27 C28 C31 122.1(4)
C29 C28 C31 120.2(4)
C30 C29 C28 121.6(3)
C30 C29 H29A 119.2
C28 C29 H29A 119.2
C29 C30 C25 120.1(3)
C29 C30 H30A 120.0
C25 C30 H30A 120.0
C28 C31 H31A 109.5
C28 C31 H31B 109.5
H31A C31 H31B 109.5
C28 C31 H31C 109.5
H31A C31 H31C 109.5
H31B C31 H31C 109.5
O1 C32 Ir1 169.9(3)
C32 Ir1 N2 93.18(13)
C32 Ir1 N1 96.76(12)
N2 Ir1 N1 79.03(9)
C32 Ir1 C1 95.86(13)
N2 Ir1 C1 161.69(11)
N1 Ir1 C1 115.52(10)
C32 Ir1 C5 92.82(14)
N2 Ir1 C5 125.43(11)
N1 Ir1 C5 153.22(10)
C1 Ir1 C5 38.31(12)
C32 Ir1 C3 155.81(13)
N2 Ir1 C3 103.68(10)
N1 Ir1 C3 103.33(10)
C1 Ir1 C3 63.39(11)
C5 Ir1 C3 63.30(11)
C32 Ir1 C4 123.12(14)
N2 Ir1 C4 98.43(11)
N1 Ir1 C4 140.10(10)
C1 Ir1 C4 63.32(11)
C5 Ir1 C4 37.45(11)
C3 Ir1 C4 37.96(11)
C32 Ir1 C2 129.50(13)
N2 Ir1 C2 137.25(11)
N1 Ir1 C2 91.84(9)
C1 Ir1 C2 37.59(11)
C5 Ir1 C2 63.13(11)
C3 Ir1 C2 37.69(10)
C4 Ir1 C2 62.95(11)
C11 N1 S1 112.33(17)
C11 N1 Ir1 115.26(16)
S1 N1 Ir1 111.62(11)
C12 N2 Ir1 110.49(16)
C12 N2 H2A 113(2)
Ir1 N2 H2A 108(2)
C12 N2 H2B 108(3)
Ir1 N2 H2B 113(3)
H2A N2 H2B 105(3)
O3 S1 O2 116.95(14)
O3 S1 N1 107.36(12)
O2 S1 N1 111.53(13)
O3 S1 C25 108.17(14)
O2 S1 C25 106.38(15)
N1 S1 C25 105.87(13)
F2 B1 F4 109.4(4)
F2 B1 F1 111.8(4)
F4 B1 F1 110.6(4)
F2 B1 F3 108.0(4)
F4 B1 F3 110.6(4)
F1 B1 F3 106.4(3)

loop_
_geom_bond_atom_site_label_1
_geom_bond_atom_site_label_2
_geom_bond_distance
C1 C2 1.427(4)
C1 C5 1.445(4)
C1 C6 1.501(4)
C1 Ir1 2.196(3)
C2 C3 1.435(4)
C2 C7 1.490(4)
C2 Ir1 2.233(3)
C3 C4 1.441(4)
C3 C8 1.495(4)
C3 Ir1 2.211(3)
C4 C5 1.421(4)
C4 C9 1.493(5)
C4 Ir1 2.219(3)
C5 C10 1.503(5)
C5 Ir1 2.207(3)
C6 H6A 0.9600
C6 H6B 0.9600
C6 H6C 0.9600
C7 H7A 0.9600
C7 H7B 0.9600
C7 H7C 0.9600
C8 H8A 0.9600
C8 H8B 0.9600
C8 H8C 0.9600
C9 H9A 0.9600
C9 H9B 0.9600
C9 H9C 0.9600
C10 H10A 0.9600
C10 H10B 0.9600
C10 H10C 0.9600
C11 N1 1.498(3)
C11 C13 1.525(4)
C11 C12 1.540(4)
C11 H11A 0.9800
C12 N2 1.486(4)
C12 C19 1.517(4)
C12 H12A 0.9800
C13 C18 1.382(4)
C13 C14 1.387(4)
C14 C15 1.383(4)
C14 H14A 0.9300
C15 C16 1.374(5)
C15 H15A 0.9300
C16 C17 1.371(5)
C16 H16A 0.9300
C17 C18 1.393(5)
C17 H17A 0.9300
C18 H18A 0.9300
C19 C24 1.376(4)
C19 C20 1.395(5)
C20 C21 1.387(5)
C20 H20A 0.9300
C21 C22 1.365(7)
C21 H21A 0.9300
C22 C23 1.364(7)
C22 H22A 0.9300
C23 C24 1.397(5)
C23 H23A 0.9300
C24 H24A 0.9300
C25 C30 1.375(4)
C25 C26 1.389(4)
C25 S1 1.760(3)
C26 C27 1.380(5)
C26 H26A 0.9300
C27 C28 1.383(5)
C27 H27A 0.9300
C28 C29 1.384(5)
C28 C31 1.511(6)
C29 C30 1.374(5)
C29 H29A 0.9300
C30 H30A 0.9300
C31 H31A 0.9600
C31 H31B 0.9600
C31 H31C 0.9600
C32 O1 1.132(4)
C32 Ir1 1.898(3)
Ir1 N2 2.123(2)
Ir1 N1 2.124(2)
N1 S1 1.634(2)
N2 H2A 0.86(4)
N2 H2B 0.80(4)
O2 S1 1.445(2)
O3 S1 1.436(2)
B1 F2 1.346(5)
B1 F4 1.362(5)
B1 F1 1.377(5)
B1 F3 1.386(5)

loop_
_geom_hbond_atom_site_label_D
_geom_hbond_atom_site_label_H
_geom_hbond_atom_site_label_A
_geom_hbond_distance_DH
_geom_hbond_distance_HA
_geom_hbond_distance_DA
_geom_hbond_angle_DHA
_geom_hbond_site_symmetry_A
N2 H2B F3 0.80(4) 2.38(4) 3.125(4) 155(3) 5_655
N2 H2A F1 0.86(4) 2.16(4) 2.935(4) 150(3) .
